data_2243629
loop_
_publ_author_name
'Ye, Naike'
'Tanski, Joseph M.'

_publ_section_title
;
 The crystal structure of 5-(trifluoromethyl)picolinic acid monohydrate
 reveals a water-bridged hydrogen-bonding network
;
_journal_coeditor_code DJ2015
_journal_issue 11
_journal_name_full 'Acta Crystallographica Section E'
_journal_page_first 1752
_journal_page_last 1756
_journal_paper_doi 10.1107/S2056989020013523
_journal_volume 76
_journal_year 2020
_chemical_formula_iupac 'C7 H4 F3 N O2, H2 O'
_chemical_formula_moiety 'C7 H4 F3 N O2, H2 O'
_chemical_formula_sum 'C7 H6 F3 N O3'
_chemical_formula_weight 209.13
_chemical_name_common
;
5-(Trifluoromethyl)picolinic acid monohydrate
;
_chemical_name_systematic
;
5-(Trifluoromethyl)pyridine-2-carboxylic acid monohydrate
;
_space_group_crystal_system monoclinic
_space_group_IT_number 14
_space_group_name_Hall '-P 2ybc'
_space_group_name_H-M_alt 'P 1 21/c 1'
_atom_sites_solution_hydrogens mixed
_atom_sites_solution_primary dual
_atom_sites_solution_secondary difmap
_cell_angle_alpha 90
_cell_angle_beta 99.983(2)
_cell_angle_gamma 90
_cell_formula_units_Z 4
_cell_length_a 8.9213(10)
_cell_length_b 10.0759(12)
_cell_length_c 9.1010(11)
_cell_measurement_reflns_used 7786
_cell_measurement_temperature 125.(2)
_cell_measurement_theta_max 30.1946
_cell_measurement_theta_min 3.0418
_cell_volume 805.70(16)
_computing_cell_refinement
;
SAINT (Bruker, 2017)
;
_computing_data_collection
;
<i>APEX2</i> (Bruker, 2017)
;
_computing_data_reduction
;
SAINT (Bruker, 2017)
;
_computing_molecular_graphics
;
SHELXTL2014 (Sheldrick, 2008)
;
_computing_publication_material
;
SHELXTL2014 (Sheldrick, 2008), <i>OLEX2</i> (Dolomanov <i>et al.</i>,
2009), and
Mercury (Macrae <i>et al.</i>,  2020)
;
_computing_structure_refinement
;
<i>SHELXL2017/1</i> (Sheldrick, 2015b)
;
_computing_structure_solution
;
<i>SHELXT2014/5</i> (Sheldrick, 2015a)
;
_diffrn_ambient_temperature 125(2)
_diffrn_detector_area_resol_mean 8.3333
_diffrn_measured_fraction_theta_full 0.997
_diffrn_measured_fraction_theta_max 0.997
_diffrn_measurement_device_type 'Bruker APEXII CCD'
_diffrn_measurement_method '\f and \w scans'
_diffrn_radiation_monochromator graphite
_diffrn_radiation_source 'fine-focus sealed tube'
_diffrn_radiation_type MoK\a
_diffrn_radiation_wavelength 0.71073
_diffrn_reflns_av_R_equivalents 0.0255
_diffrn_reflns_av_unetI/netI 0.0135
_diffrn_reflns_limit_h_max 12
_diffrn_reflns_limit_h_min -12
_diffrn_reflns_limit_k_max 14
_diffrn_reflns_limit_k_min -14
_diffrn_reflns_limit_l_max 13
_diffrn_reflns_limit_l_min -13
_diffrn_reflns_number 19282
_diffrn_reflns_theta_full 30.52
_diffrn_reflns_theta_max 30.52
_diffrn_reflns_theta_min 2.32
_exptl_absorpt_coefficient_mu 0.177
_exptl_absorpt_correction_T_max 0.98
_exptl_absorpt_correction_T_min 0.89
_exptl_absorpt_correction_type multi-scan
_exptl_absorpt_process_details
;
(SADABS; Bruker, 2017)
;
_exptl_crystal_colour colourless
_exptl_crystal_density_diffrn 1.724
_exptl_crystal_density_method 'not measured'
_exptl_crystal_description block
_exptl_crystal_F_000 424
_exptl_crystal_size_max 0.320
_exptl_crystal_size_mid 0.250
_exptl_crystal_size_min 0.140
_refine_diff_density_max 0.499
_refine_diff_density_min -0.261
_refine_ls_extinction_method none
_refine_ls_goodness_of_fit_ref 1.069
_refine_ls_hydrogen_treatment mixed
_refine_ls_matrix_type full
_refine_ls_number_parameters 139
_refine_ls_number_reflns 2463
_refine_ls_number_restraints 0
_refine_ls_restrained_S_all 1.069
_refine_ls_R_factor_all 0.0402
_refine_ls_R_factor_gt 0.0342
_refine_ls_shift/su_max 0.000
_refine_ls_shift/su_mean 0.000
_refine_ls_structure_factor_coef Fsqd
_refine_ls_weighting_details 'w=1/[\s^2^(Fo^2^)+(0.0559P)^2^+0.2301P] where P=(Fo^2^+2Fc^2^)/3'
_refine_ls_weighting_scheme calc
_refine_ls_wR_factor_gt 0.0968
_refine_ls_wR_factor_ref 0.1025
_reflns_number_gt 2126
_reflns_number_total 2463
_reflns_threshold_expression 'I > 2\s(I)'
_cod_data_source_file dj2015sup1.cif
_cod_data_source_block I
_cod_original_sg_symbol_H-M 'P 21/c'
_cod_database_code 2243629

loop_
_space_group_symop_operation_xyz
'x, y, z'
'-x, y+1/2, -z+1/2'
'-x, -y, -z'
'x, -y-1/2, z-1/2'

loop_
_atom_site_type_symbol
_atom_site_label
_atom_site_fract_x
_atom_site_fract_y
_atom_site_fract_z
_atom_site_U_iso_or_equiv
_atom_site_adp_type
_atom_site_calc_flag
_atom_site_occupancy
_atom_site_disorder_assembly
_atom_site_disorder_group
F F1 1.02797(8) 0.44945(10) 0.19056(8) 0.0387(2) Uani d 1 . .
F F2 0.91945(11) 0.63911(8) 0.13936(9) 0.0398(2) Uani d 1 . .
F F3 0.80545(8) 0.45876(7) 0.06062(7) 0.02763(17) Uani d 1 . .
O O1 0.62864(9) 0.36976(7) 0.76271(8) 0.02126(17) Uani d 1 . .
H H1 0.572(2) 0.365(2) 0.838(2) 0.056(6) Uiso d 1 . .
O O2 0.57174(9) 0.58725(7) 0.74769(8) 0.02259(17) Uani d 1 . .
N N 0.69746(10) 0.60686(8) 0.49521(9) 0.01815(18) Uani d 1 . .
C C1 0.62637(11) 0.48809(9) 0.70248(10) 0.01643(18) Uani d 1 . .
C C2 0.70005(11) 0.48977(9) 0.56536(10) 0.01547(18) Uani d 1 . .
C C3 0.76396(12) 0.37599(9) 0.51689(11) 0.01936(19) Uani d 1 . .
H H3A 0.762813 0.29467 0.569519 0.023 Uiso calc 1 . .
C C4 0.82968(12) 0.38369(10) 0.38964(11) 0.0205(2) Uani d 1 . .
H H4A 0.87462 0.307748 0.353174 0.025 Uiso calc 1 . .
C C5 0.82825(11) 0.50451(10) 0.31708(11) 0.01741(19) Uani d 1 . .
C C6 0.76044(12) 0.61375(10) 0.37220(11) 0.01917(19) Uani d 1 . .
H H6A 0.758767 0.695976 0.32085 0.023 Uiso calc 1 . .
C C7 0.89493(12) 0.51403(10) 0.17683(11) 0.0210(2) Uani d 1 . .
O O1W 0.46520(10) 0.34230(8) 0.96069(9) 0.02433(18) Uani d 1 . .
H H2W 0.469(2) 0.3734(17) 1.043(2) 0.040(5) Uiso d 1 . .
H H1W 0.4241(19) 0.2651(19) 0.9607(19) 0.043(5) Uiso d 1 . .

loop_
_atom_site_aniso_label
_atom_site_aniso_U_11
_atom_site_aniso_U_22
_atom_site_aniso_U_33
_atom_site_aniso_U_12
_atom_site_aniso_U_13
_atom_site_aniso_U_23
F1 0.0238(4) 0.0669(6) 0.0280(4) 0.0091(3) 0.0118(3) -0.0011(4)
F2 0.0630(5) 0.0278(4) 0.0368(4) -0.0179(3) 0.0317(4) -0.0058(3)
F3 0.0315(4) 0.0352(4) 0.0167(3) -0.0061(3) 0.0055(2) -0.0055(3)
O1 0.0303(4) 0.0167(3) 0.0190(3) 0.0011(3) 0.0104(3) 0.0034(3)
O2 0.0328(4) 0.0185(3) 0.0189(3) 0.0026(3) 0.0112(3) -0.0006(3)
N 0.0240(4) 0.0154(4) 0.0161(4) 0.0013(3) 0.0066(3) 0.0005(3)
C1 0.0192(4) 0.0165(4) 0.0135(4) -0.0014(3) 0.0027(3) 0.0004(3)
C2 0.0180(4) 0.0150(4) 0.0136(4) -0.0004(3) 0.0031(3) -0.0006(3)
C3 0.0252(5) 0.0151(4) 0.0188(4) 0.0012(3) 0.0066(4) 0.0006(3)
C4 0.0248(5) 0.0174(4) 0.0207(4) 0.0015(3) 0.0078(4) -0.0033(3)
C5 0.0182(4) 0.0197(4) 0.0153(4) -0.0028(3) 0.0056(3) -0.0031(3)
C6 0.0252(5) 0.0167(4) 0.0168(4) -0.0006(3) 0.0070(3) 0.0006(3)
C7 0.0218(5) 0.0234(5) 0.0194(4) -0.0044(4) 0.0079(4) -0.0036(4)
O1W 0.0376(4) 0.0188(3) 0.0198(4) -0.0073(3) 0.0140(3) -0.0031(3)

loop_
_atom_type_symbol
_atom_type_description
_atom_type_scat_dispersion_real
_atom_type_scat_dispersion_imag
_atom_type_scat_source
C C 0.0033 0.0016 'International Tables Vol C Tables 4.2.6.8 and 6.1.1.4'
H H 0.0000 0.0000 'International Tables Vol C Tables 4.2.6.8 and 6.1.1.4'
F F 0.0171 0.0103 'International Tables Vol C Tables 4.2.6.8 and 6.1.1.4'
N N 0.0061 0.0033 'International Tables Vol C Tables 4.2.6.8 and 6.1.1.4'
O O 0.0106 0.0060 'International Tables Vol C Tables 4.2.6.8 and 6.1.1.4'

loop_
_geom_angle_atom_site_label_1
_geom_angle_atom_site_label_2
_geom_angle_atom_site_label_3
_geom_angle_site_symmetry_1
_geom_angle_site_symmetry_3
_geom_angle
_geom_angle_publ_flag
C1 O1 H1 . . 113.0(13) ?
C6 N C2 . . 117.98(8) ?
O2 C1 O1 . . 125.78(9) ?
O2 C1 C2 . . 121.95(8) ?
O1 C1 C2 . . 112.26(8) ?
N C2 C3 . . 123.42(9) ?
N C2 C1 . . 115.48(8) ?
C3 C2 C1 . . 121.09(8) ?
C2 C3 C4 . . 118.41(9) ?
C2 C3 H3A . . 120.8 ?
C4 C3 H3A . . 120.8 ?
C5 C4 C3 . . 118.49(9) ?
C5 C4 H4A . . 120.8 ?
C3 C4 H4A . . 120.8 ?
C4 C5 C6 . . 119.52(9) ?
C4 C5 C7 . . 119.30(9) ?
C6 C5 C7 . . 121.14(9) ?
N C6 C5 . . 122.17(9) ?
N C6 H6A . . 118.9 ?
C5 C6 H6A . . 118.9 ?
F3 C7 F2 . . 107.12(9) ?
F3 C7 F1 . . 105.68(8) ?
F2 C7 F1 . . 107.51(9) ?
F3 C7 C5 . . 112.15(8) ?
F2 C7 C5 . . 112.61(8) ?
F1 C7 C5 . . 111.38(9) ?
H2W O1W H1W . . 107.4(16) ?

loop_
_geom_bond_atom_site_label_1
_geom_bond_atom_site_label_2
_geom_bond_site_symmetry_2
_geom_bond_distance
_geom_bond_publ_flag
F1 C7 . 1.3402(13) ?
F2 C7 . 1.3335(13) ?
F3 C7 . 1.3317(12) ?
O1 C1 . 1.3109(11) ?
O1 H1 . 0.92(2) ?
O2 C1 . 1.2143(12) ?
N C6 . 1.3387(12) ?
N C2 . 1.3397(12) ?
C1 C2 . 1.5081(13) ?
C2 C3 . 1.3861(13) ?
C3 C4 . 1.3879(13) ?
C3 H3A . 0.95 ?
C4 C5 . 1.3840(14) ?
C4 H4A . 0.95 ?
C5 C6 . 1.3908(13) ?
C5 C7 . 1.5019(13) ?
C6 H6A . 0.95 ?
O1W H2W . 0.808(19) ?
O1W H1W . 0.859(19) ?

loop_
_geom_hbond_atom_site_label_D
_geom_hbond_atom_site_label_H
_geom_hbond_atom_site_label_A
_geom_hbond_site_symmetry_A
_geom_hbond_distance_DH
_geom_hbond_distance_HA
_geom_hbond_distance_DA
_geom_hbond_angle_DHA
_geom_hbond_publ_flag
O1 H1 O1W . 0.92(2) 1.60(2) 2.5219(11) 174.(2) y
O1W H2W O2 3_667 0.808(19) 2.038(19) 2.8213(11) 163.2(17) y
O1W H1W O2 2_646 0.859(19) 2.615(18) 3.1769(11) 124.1(13) y
O1W H1W N 2_646 0.859(19) 2.008(18) 2.8455(11) 164.5(16) y

_cod_database_fobs_code 2243629
